data_2236918
loop_
_publ_author_name
'Shirvan, Sadif A.'
'Hossaini Sadr, Moayad'

_publ_section_title
;
 <i>catena</i>-Poly[di-\m~3~-bromido-hexa-\m~2~-bromido-dibromidobis(<i>O</i>-methyl
 pyridine-2-carboximidate-\k^2^<i>N</i>,<i>N</i>')pentamercury(II)]
;
_journal_coeditor_code HY2602
_journal_issue 12
_journal_name_full 'Acta Crystallographica Section E'
_journal_page_first m1492
_journal_paper_doi 10.1107/S1600536812046545
_journal_volume 68
_journal_year 2012
_chemical_formula_iupac '[Hg5 Br10 (C7 H8 N2 O)2]'
_chemical_formula_moiety 'C14 H16 Br10 Hg5 N4 O2'
_chemical_formula_sum 'C14 H16 Br10 Hg5 N4 O2'
_chemical_formula_weight 2074.26
_chemical_name_systematic
;
<i>catena</i>-Poly[di-\m~3~-bromido-hexa-\m~2~-bromido-
dibromidobis(<i>O</i>-methyl
pyridine-2-carboximidate-\k^2^<i>N</i>,<i>N</i>')pentamercury(II)]
;
_space_group_IT_number 2
_symmetry_cell_setting triclinic
_symmetry_space_group_name_Hall '-P 1'
_symmetry_space_group_name_H-M 'P -1'
_atom_sites_solution_hydrogens geom
_atom_sites_solution_primary direct
_atom_sites_solution_secondary difmap
_audit_creation_method SHELXL-97
_cell_angle_alpha 92.067(7)
_cell_angle_beta 102.850(7)
_cell_angle_gamma 101.879(7)
_cell_formula_units_Z 1
_cell_length_a 7.6768(7)
_cell_length_b 10.7223(10)
_cell_length_c 11.0663(10)
_cell_measurement_reflns_used 7320
_cell_measurement_temperature 298(2)
_cell_measurement_theta_max 26.00
_cell_measurement_theta_min 1.89
_cell_volume 865.86(14)
_computing_cell_refinement 'SAINT (Bruker, 2007)'
_computing_data_collection 'APEX2 (Bruker, 2007)'
_computing_data_reduction 'SAINT (Bruker, 2007)'
_computing_molecular_graphics 'ORTEP-3 (Farrugia, 2012)'
_computing_publication_material 'SHELXL97 (Sheldrick, 2008)'
_computing_structure_refinement 'SHELXL97 (Sheldrick, 2008)'
_computing_structure_solution 'SHELXS97 (Sheldrick, 2008)'
_diffrn_ambient_temperature 298(2)
_diffrn_measured_fraction_theta_full 0.999
_diffrn_measured_fraction_theta_max 0.999
_diffrn_measurement_device_type 'Bruker APEXII CCD'
_diffrn_measurement_method '\f and \w scans'
_diffrn_radiation_monochromator graphite
_diffrn_radiation_source 'fine-focus sealed tube'
_diffrn_radiation_type MoK\a
_diffrn_radiation_wavelength 0.71073
_diffrn_reflns_av_R_equivalents 0.0839
_diffrn_reflns_av_sigmaI/netI 0.0959
_diffrn_reflns_limit_h_max 9
_diffrn_reflns_limit_h_min -9
_diffrn_reflns_limit_k_max 13
_diffrn_reflns_limit_k_min -13
_diffrn_reflns_limit_l_max 13
_diffrn_reflns_limit_l_min -13
_diffrn_reflns_number 7320
_diffrn_reflns_theta_full 26.00
_diffrn_reflns_theta_max 26.00
_diffrn_reflns_theta_min 1.89
_exptl_absorpt_coefficient_mu 33.645
_exptl_absorpt_correction_T_max 0.2225
_exptl_absorpt_correction_T_min 0.1054
_exptl_absorpt_correction_type multi-scan
_exptl_absorpt_process_details '(SADABS; Bruker, 2001)'
_exptl_crystal_colour Yellow
_exptl_crystal_density_diffrn 3.978
_exptl_crystal_density_method 'not measured'
_exptl_crystal_description Prism
_exptl_crystal_F_000 894
_exptl_crystal_size_max 0.30
_exptl_crystal_size_mid 0.19
_exptl_crystal_size_min 0.18
_refine_diff_density_max 1.894
_refine_diff_density_min -1.895
_refine_ls_extinction_method none
_refine_ls_goodness_of_fit_ref 0.932
_refine_ls_hydrogen_treatment constr
_refine_ls_matrix_type full
_refine_ls_number_parameters 160
_refine_ls_number_reflns 3410
_refine_ls_number_restraints 0
_refine_ls_restrained_S_all 0.932
_refine_ls_R_factor_all 0.1080
_refine_ls_R_factor_gt 0.0617
_refine_ls_shift/su_max 0.003
_refine_ls_shift/su_mean 0.000
_refine_ls_structure_factor_coef Fsqd
_refine_ls_weighting_details 'calc w=1/[\s^2^(Fo^2^)+(0.0731P)^2^] where P=(Fo^2^+2Fc^2^)/3'
_refine_ls_weighting_scheme calc
_refine_ls_wR_factor_gt 0.1329
_refine_ls_wR_factor_ref 0.1483
_reflns_number_gt 2042
_reflns_number_total 3410
_reflns_threshold_expression I>2\s(I)
_cod_data_source_file hy2602.cif
_cod_data_source_block I
_cod_database_code 2236918
_cod_database_fobs_code 2236918

loop_
_symmetry_equiv_pos_as_xyz
'x, y, z'
'-x, -y, -z'

loop_
_atom_site_type_symbol
_atom_site_label
_atom_site_fract_x
_atom_site_fract_y
_atom_site_fract_z
_atom_site_U_iso_or_equiv
_atom_site_adp_type
_atom_site_calc_flag
_atom_site_refinement_flags
_atom_site_occupancy
_atom_site_symmetry_multiplicity
C C1 -0.003(4) 0.838(2) -0.726(2) 0.076(7) Uani d . 1 1
H H1A -0.0886 0.7662 -0.7095 0.091 Uiso calc R 1 1
H H1B 0.0734 0.8091 -0.7743 0.091 Uiso calc R 1 1
H H1C -0.0680 0.8955 -0.7723 0.091 Uiso calc R 1 1
C C2 0.211(2) 0.8446(18) -0.5315(18) 0.046(4) Uani d . 1 1
C C3 0.327(3) 0.9261(17) -0.4289(17) 0.046(4) Uani d . 1 1
C C4 0.329(3) 1.0579(19) -0.4102(19) 0.056(5) Uani d . 1 1
H H4 0.2567 1.0962 -0.4702 0.067 Uiso calc R 1 1
C C5 0.434(3) 1.128(2) -0.3060(19) 0.057(5) Uani d . 1 1
H H5 0.4316 1.2142 -0.2930 0.069 Uiso calc R 1 1
C C6 0.540(3) 1.075(2) -0.223(2) 0.063(6) Uani d . 1 1
H H6 0.6140 1.1230 -0.1517 0.076 Uiso calc R 1 1
C C7 0.539(3) 0.948(2) -0.244(2) 0.065(6) Uani d . 1 1
H H7 0.6186 0.9131 -0.1855 0.078 Uiso calc R 1 1
N N1 0.211(2) 0.7237(14) -0.5445(16) 0.054(4) Uani d . 1 1
H H1D 0.1406 0.6742 -0.6067 0.065 Uiso calc R 1 1
N N2 0.435(3) 0.8714(16) -0.3409(15) 0.059(5) Uani d . 1 1
O O1 0.110(2) 0.9040(13) -0.6109(12) 0.062(4) Uani d . 1 1
Hg Hg1 0.41370(13) 0.64830(8) -0.39109(9) 0.0623(3) Uani d . 1 1
Hg Hg2 0.5000 0.5000 0.0000 0.0588(3) Uani d S 1 2
Hg Hg3 0.95464(12) 0.64042(7) -0.14661(8) 0.0591(3) Uani d . 1 1
Br Br1 0.7283(3) 0.6379(2) -0.4186(2) 0.0619(6) Uani d . 1 1
Br Br2 0.2253(3) 0.5162(2) -0.26046(19) 0.0549(5) Uani d . 1 1
Br Br3 0.6541(3) 0.72282(19) -0.0001(2) 0.0607(5) Uani d . 1 1
Br Br4 1.1178(4) 0.8617(2) -0.1174(3) 0.0788(7) Uani d . 1 1
Br Br5 0.7893(3) 0.41969(18) -0.1371(2) 0.0544(5) Uani d . 1 1

loop_
_atom_site_aniso_label
_atom_site_aniso_U_11
_atom_site_aniso_U_22
_atom_site_aniso_U_33
_atom_site_aniso_U_12
_atom_site_aniso_U_13
_atom_site_aniso_U_23
C1 0.070(15) 0.080(16) 0.076(17) 0.026(13) 0.004(13) 0.002(13)
C2 0.027(9) 0.057(11) 0.051(12) 0.002(8) 0.008(8) 0.012(9)
C3 0.049(10) 0.043(9) 0.038(10) -0.010(8) 0.011(9) 0.005(8)
C4 0.057(12) 0.055(12) 0.051(13) 0.007(10) 0.007(10) -0.001(10)
C5 0.061(13) 0.053(11) 0.052(12) 0.001(10) 0.016(11) -0.018(9)
C6 0.058(13) 0.058(13) 0.072(15) -0.002(11) 0.028(12) -0.011(11)
C7 0.053(13) 0.065(14) 0.058(14) -0.023(11) 0.006(11) 0.007(11)
N1 0.059(10) 0.035(8) 0.068(11) 0.019(8) 0.008(9) 0.007(7)
N2 0.078(12) 0.051(9) 0.038(9) 0.015(9) -0.008(9) 0.003(7)
O1 0.078(10) 0.055(8) 0.047(8) 0.030(8) -0.010(7) -0.003(6)
Hg1 0.0624(5) 0.0600(5) 0.0714(6) 0.0192(4) 0.0229(4) 0.0187(4)
Hg2 0.0572(7) 0.0560(6) 0.0657(8) 0.0076(5) 0.0246(6) 0.0032(5)
Hg3 0.0575(5) 0.0477(4) 0.0686(6) 0.0021(4) 0.0159(4) 0.0045(4)
Br1 0.0548(12) 0.0756(14) 0.0564(13) 0.0195(11) 0.0106(10) 0.0052(10)
Br2 0.0528(11) 0.0612(12) 0.0505(12) 0.0070(9) 0.0162(9) 0.0068(9)
Br3 0.0698(14) 0.0512(11) 0.0631(13) 0.0113(10) 0.0208(11) 0.0071(9)
Br4 0.0762(16) 0.0521(12) 0.0983(19) -0.0031(11) 0.0148(14) 0.0127(12)
Br5 0.0573(12) 0.0446(10) 0.0632(13) 0.0040(9) 0.0263(10) -0.0037(9)

loop_
_atom_type_symbol
_atom_type_description
_atom_type_scat_dispersion_real
_atom_type_scat_dispersion_imag
_atom_type_scat_source
C C 0.0033 0.0016 'International Tables Vol C Tables 4.2.6.8 and 6.1.1.4'
H H 0.0000 0.0000 'International Tables Vol C Tables 4.2.6.8 and 6.1.1.4'
N N 0.0061 0.0033 'International Tables Vol C Tables 4.2.6.8 and 6.1.1.4'
O O 0.0106 0.0060 'International Tables Vol C Tables 4.2.6.8 and 6.1.1.4'
Hg Hg -2.3894 9.2266 'International Tables Vol C Tables 4.2.6.8 and 6.1.1.4'
Cl Cl 0.1484 0.1585 'International Tables Vol C Tables 4.2.6.8 and 6.1.1.4'
Br Br -0.2901 2.4595 'International Tables Vol C Tables 4.2.6.8 and 6.1.1.4'

loop_
_geom_angle_atom_site_label_1
_geom_angle_atom_site_label_2
_geom_angle_atom_site_label_3
_geom_angle_site_symmetry_1
_geom_angle
O1 C1 H1A . 109.5
O1 C1 H1B . 109.5
H1A C1 H1B . 109.5
O1 C1 H1C . 109.5
H1A C1 H1C . 109.5
H1B C1 H1C . 109.5
N1 C2 O1 . 124.8(18)
N1 C2 C3 . 121.8(16)
O1 C2 C3 . 113.4(17)
N2 C3 C2 . 117.1(16)
N2 C3 C4 . 119.2(17)
C2 C3 C4 . 123.6(17)
C5 C4 C3 . 120.6(18)
C5 C4 H4 . 119.7
C3 C4 H4 . 119.7
C6 C5 C4 . 120(2)
C6 C5 H5 . 120.2
C4 C5 H5 . 120.2
C5 C6 C7 . 119(2)
C5 C6 H6 . 120.5
C7 C6 H6 . 120.5
N2 C7 C6 . 125(2)
N2 C7 H7 . 117.5
C6 C7 H7 . 117.5
C2 N1 Hg1 . 116.5(13)
C2 N1 H1D . 121.7
Hg1 N1 H1D . 121.7
C7 N2 C3 . 116.5(17)
C7 N2 Hg1 . 129.5(14)
C3 N2 Hg1 . 113.9(12)
C2 O1 C1 . 120.6(16)
N1 Hg1 N2 . 70.5(5)
N1 Hg1 Br1 . 120.2(4)
N2 Hg1 Br1 . 104.2(5)
N1 Hg1 Br2 . 107.2(4)
N2 Hg1 Br2 . 109.5(5)
Br1 Hg1 Br2 . 128.56(7)
Br3 Hg2 Br3 2_665 180.0
Br4 Hg3 Br5 . 169.89(9)
Br4 Hg3 Br1 . 98.67(8)
Br5 Hg3 Br1 . 89.75(7)
Hg1 Br1 Hg3 . 103.35(8)

loop_
_geom_bond_atom_site_label_1
_geom_bond_atom_site_label_2
_geom_bond_site_symmetry_2
_geom_bond_distance
_geom_bond_publ_flag
C1 O1 . 1.44(3) ?
C1 H1A . 0.9600 ?
C1 H1B . 0.9600 ?
C1 H1C . 0.9600 ?
C2 N1 . 1.30(2) ?
C2 O1 . 1.313(19) ?
C2 C3 . 1.42(3) ?
C3 N2 . 1.36(2) ?
C3 C4 . 1.42(3) ?
C4 C5 . 1.35(3) ?
C4 H4 . 0.9300 ?
C5 C6 . 1.31(3) ?
C5 H5 . 0.9300 ?
C6 C7 . 1.38(3) ?
C6 H6 . 0.9300 ?
C7 N2 . 1.32(3) ?
C7 H7 . 0.9300 ?
Hg1 N1 . 2.322(14) y
N1 H1D . 0.8600 ?
Hg1 N2 . 2.400(16) y
Hg1 Br1 . 2.524(2) y
Hg1 Br2 . 2.534(2) y
Hg2 Br2 . 3.204(2) y
Hg2 Br3 . 2.438(2) y
Hg2 Br5 . 3.189(2) y
Hg3 Br1 . 3.119(2) y
Hg3 Br2 1_655 3.140(2) y
Hg3 Br3 . 3.337(2) y
Hg3 Br4 . 2.418(2) y
Hg3 Br5 . 2.463(2) y

loop_
_geom_torsion_atom_site_label_1
_geom_torsion_atom_site_label_2
_geom_torsion_atom_site_label_3
_geom_torsion_atom_site_label_4
_geom_torsion
N1 C2 C3 N2 -3(3)
O1 C2 C3 N2 179.0(17)
N1 C2 C3 C4 -179.0(19)
O1 C2 C3 C4 3(3)
N2 C3 C4 C5 -1(3)
C2 C3 C4 C5 176(2)
C3 C4 C5 C6 2(3)
C4 C5 C6 C7 -1(3)
C5 C6 C7 N2 -2(4)
O1 C2 N1 Hg1 177.9(14)
C3 C2 N1 Hg1 0(2)
C6 C7 N2 C3 3(3)
C6 C7 N2 Hg1 -179.3(17)
C2 C3 N2 C7 -178.4(19)
C4 C3 N2 C7 -2(3)
C2 C3 N2 Hg1 4(2)
C4 C3 N2 Hg1 -179.6(15)
N1 C2 O1 C1 -4(3)
C3 C2 O1 C1 173.9(19)
C2 N1 Hg1 N2 1.7(14)
C2 N1 Hg1 Br1 -93.8(14)
C2 N1 Hg1 Br2 106.8(14)
C7 N2 Hg1 N1 180(2)
C3 N2 Hg1 N1 -3.0(13)
C7 N2 Hg1 Br1 -63(2)
C3 N2 Hg1 Br1 114.5(14)
C7 N2 Hg1 Br2 78(2)
C3 N2 Hg1 Br2 -104.9(14)
N1 Hg1 Br1 Hg3 157.3(5)
N2 Hg1 Br1 Hg3 81.8(4)
Br2 Hg1 Br1 Hg3 -48.13(13)
Br4 Hg3 Br1 Hg1 -102.16(10)
Br5 Hg3 Br1 Hg1 72.22(8)
